data_2012731
loop_
_publ_author_name
'Luner, Paul E.'
'Patel, Aditya D.'
'Swenson, Dale C.'

_publ_section_title
;
 (+-)-Tartaric acid
;
_journal_issue 6
_journal_name_full 'Acta Crystallographica Section C'
_journal_page_first o333
_journal_page_last o335
_journal_paper_doi 10.1107/S0108270102006650
_journal_volume 58
_journal_year 2002
_chemical_formula_iupac 'C4 H6 O6'
_chemical_formula_moiety 'C4 H6 O6'
_chemical_formula_sum 'C4 H6 O6'
_chemical_formula_weight 150.09
_chemical_melting_point 479
_chemical_name_common ' (+-)-tartaric acid '
_chemical_name_systematic
;
(2R/S,3R/S)-dihydroxy-1,4-butanedioic acid
;
_space_group_IT_number 2
_symmetry_cell_setting triclinic
_symmetry_space_group_name_Hall '-P 1'
_symmetry_space_group_name_H-M 'P -1'
_atom_sites_solution_hydrogens geom
_atom_sites_solution_primary direct
_atom_sites_solution_secondary difmap
_audit_creation_method SHELXL-97
_cell_angle_alpha 91.520(10)
_cell_angle_beta 103.520(10)
_cell_angle_gamma 74.780(10)
_cell_formula_units_Z 2
_cell_length_a 6.5800(10)
_cell_length_b 9.1860(10)
_cell_length_c 4.8966(7)
_cell_measurement_reflns_used 50
_cell_measurement_temperature 293(2)
_cell_measurement_theta_max 17.4
_cell_measurement_theta_min 13.9
_cell_volume 277.48(7)
_computing_cell_refinement 'CAD-4 Operations Manual'
_computing_data_collection 'CAD-4 Operations Manual (Enraf-Nonius, 1977)'
_computing_data_reduction 'MolEN (Fair, 1990)'
_computing_molecular_graphics SHELXTL
_computing_publication_material SHELXTL
_computing_structure_refinement SHELXTL
_computing_structure_solution 'SHELXTL (Sheldrick, 1997)'
_diffrn_ambient_temperature 293(2)
_diffrn_measured_fraction_theta_full 1.000
_diffrn_measured_fraction_theta_max 1.000
_diffrn_measurement_device_type 'Enraf-Nonius CAD-4'
_diffrn_measurement_method \q-2\q
_diffrn_radiation_monochromator graphite
_diffrn_radiation_source 'fine-focus sealed tube'
_diffrn_radiation_type MoK\a
_diffrn_radiation_wavelength 0.71073
_diffrn_reflns_av_R_equivalents 0.0154
_diffrn_reflns_av_sigmaI/netI 0.0189
_diffrn_reflns_limit_h_max 9
_diffrn_reflns_limit_h_min -9
_diffrn_reflns_limit_k_max 12
_diffrn_reflns_limit_k_min -12
_diffrn_reflns_limit_l_max 6
_diffrn_reflns_limit_l_min -6
_diffrn_reflns_number 3193
_diffrn_reflns_theta_full 29.89
_diffrn_reflns_theta_max 30.0
_diffrn_reflns_theta_min 2.0
_diffrn_standards_decay_% <2
_diffrn_standards_interval_time 120
_diffrn_standards_number 4
_exptl_absorpt_coefficient_mu 0.176
_exptl_absorpt_correction_type none
_exptl_crystal_colour colorless
_exptl_crystal_density_diffrn 1.796
_exptl_crystal_density_meas 1.786
_exptl_crystal_density_method 'He Pycnometry'
_exptl_crystal_description prism
_exptl_crystal_F_000 156
_exptl_crystal_size_max 0.31
_exptl_crystal_size_mid 0.21
_exptl_crystal_size_min 0.17
_refine_diff_density_max 0.460
_refine_diff_density_min -0.187
_refine_ls_extinction_method none
_refine_ls_goodness_of_fit_ref 1.061
_refine_ls_hydrogen_treatment refall
_refine_ls_matrix_type full
_refine_ls_number_parameters 115
_refine_ls_number_reflns 1598
_refine_ls_number_restraints 0
_refine_ls_restrained_S_all 1.061
_refine_ls_R_factor_all 0.0394
_refine_ls_R_factor_gt 0.0331
_refine_ls_shift/su_max 0.012
_refine_ls_shift/su_mean 0.001
_refine_ls_structure_factor_coef Fsqd
_refine_ls_weighting_details 'calc w = 1/[\s^2^(Fo^2^)+(0.0537P)^2^+0.0695P] where P = (Fo^2^+2Fc^2^)/3'
_refine_ls_weighting_scheme calc
_refine_ls_wR_factor_gt 0.0953
_refine_ls_wR_factor_ref 0.1012
_reflns_number_gt 1363
_reflns_number_total 1598
_reflns_threshold_expression I>2\s(I)
_cod_data_source_file bk1636.cif
_cod_data_source_block I
_cod_depositor_comments
;
The following automatic conversions were performed:
'_symmetry_cell_setting' value 'Triclinic' changed to 'triclinic'
according to '/home/saulius/struct/CIF-dictionaries/cif_core.dic'
dictionary named 'cif_core.dic' version 2.4.1 from 2010-06-29.

Automatic conversion script
Id: cif_fix_enum 1527 2010-12-29 10:47:43Z saulius 

The following automatic conversions were performed:

'_symmetry_cell_setting' value 'Triclinic' changed to 'triclinic'
according to /home/saulius/struct/CIF-dictionaries/cif_core.dic
dictionary named 'cif_core.dic' version 2.4.1 from 2010-06-29.

Automatic conversion script
Id: cif_fix_values 1715 2011-07-08 13:25:40Z adriana 
;
_cod_original_cell_volume 277.50(7)
_cod_database_code 2012731
_cod_database_fobs_code 2012731

loop_
_symmetry_equiv_pos_as_xyz
'x, y, z'
'-x, -y, -z'

loop_
_atom_site_label
_atom_site_fract_x
_atom_site_fract_y
_atom_site_fract_z
_atom_site_U_iso_or_equiv
_atom_site_adp_type
_atom_site_calc_flag
_atom_site_refinement_flags
_atom_site_occupancy
_atom_site_disorder_assembly
_atom_site_disorder_group
_atom_site_type_symbol
C1 0.89078(16) 0.39473(10) 0.1805(2) 0.0213(2) Uani d . 1 . . C
O1 0.74120(13) 0.48288(10) 0.29074(19) 0.0331(2) Uani d . 1 . . O
H1 0.804(4) 0.529(3) 0.434(5) 0.082(7) Uiso d . 1 . . H
O2 1.08426(12) 0.38222(9) 0.25797(16) 0.0276(2) Uani d . 1 . . O
C2 0.79394(15) 0.30530(11) -0.05750(19) 0.0202(2) Uani d . 1 . . C
H2 0.687(2) 0.3739(15) -0.186(3) 0.024(3) Uiso d . 1 . . H
O5 0.94702(12) 0.22956(9) -0.20703(15) 0.02443(18) Uani d . 1 . . O
H5 1.050(3) 0.163(2) -0.091(4) 0.053(5) Uiso d . 1 . . H
C3 0.69085(16) 0.19626(11) 0.06351(19) 0.0205(2) Uani d . 1 . . C
H3 0.573(2) 0.2528(16) 0.129(3) 0.024(3) Uiso d . 1 . . H
O6 0.84217(14) 0.09436(9) 0.26827(16) 0.0283(2) Uani d . 1 . . O
H6 0.872(3) 0.140(2) 0.429(4) 0.056(5) Uiso d . 1 . . H
C4 0.60465(15) 0.10406(11) -0.17674(19) 0.0202(2) Uani d . 1 . . C
O3 0.67218(12) -0.03252(8) -0.18357(15) 0.02461(19) Uani d . 1 . . O
O4 0.45352(14) 0.18895(9) -0.37348(17) 0.0316(2) Uani d . 1 . . O
H4 0.409(3) 0.132(2) -0.510(4) 0.061(6) Uiso d . 1 . . H

loop_
_atom_site_aniso_label
_atom_site_aniso_U_11
_atom_site_aniso_U_22
_atom_site_aniso_U_33
_atom_site_aniso_U_12
_atom_site_aniso_U_13
_atom_site_aniso_U_23
C1 0.0248(5) 0.0174(4) 0.0193(4) -0.0066(3) -0.0005(3) -0.0034(3)
O1 0.0270(4) 0.0324(4) 0.0369(5) -0.0080(3) 0.0036(3) -0.0202(3)
O2 0.0249(4) 0.0289(4) 0.0261(4) -0.0086(3) -0.0005(3) -0.0087(3)
C2 0.0222(4) 0.0187(4) 0.0172(4) -0.0060(3) -0.0004(3) -0.0043(3)
O5 0.0267(4) 0.0262(4) 0.0181(3) -0.0054(3) 0.0032(3) -0.0049(3)
C3 0.0231(4) 0.0196(4) 0.0171(4) -0.0066(3) 0.0008(3) -0.0052(3)
O6 0.0377(4) 0.0242(4) 0.0170(3) -0.0070(3) -0.0036(3) -0.0020(3)
C4 0.0200(4) 0.0222(4) 0.0185(4) -0.0081(3) 0.0024(3) -0.0052(3)
O3 0.0275(4) 0.0206(3) 0.0226(4) -0.0066(3) 0.0001(3) -0.0061(3)
O4 0.0339(4) 0.0234(4) 0.0268(4) -0.0046(3) -0.0099(3) -0.0065(3)

loop_
_atom_type_symbol
_atom_type_description
_atom_type_scat_dispersion_real
_atom_type_scat_dispersion_imag
_atom_type_scat_source
C C 0.0033 0.0016 'International Tables Vol C Tables 4.2.6.8 and 6.1.1.4'
H H 0.0000 0.0000 'International Tables Vol C Tables 4.2.6.8 and 6.1.1.4'
O O 0.0106 0.0060 'International Tables Vol C Tables 4.2.6.8 and 6.1.1.4'

loop_
_geom_angle_atom_site_label_1
_geom_angle_atom_site_label_2
_geom_angle_atom_site_label_3
_geom_angle
_geom_angle_publ_flag
O2 C1 O1 125.30(10) yes
O2 C1 C2 122.90(10) yes
O1 C1 C2 111.80(10) yes
C1 O1 H1 109.(2) ?
O5 C2 C1 112.20(10) yes
O5 C2 C3 112.30(10) yes
C1 C2 C3 108.90(10) yes
O5 C2 H2 106.0(10) ?
C1 C2 H2 108.0(10) ?
C3 C2 H2 110.0(10) ?
C2 O5 H5 108.0(10) ?
O6 C3 C4 107.30(10) yes
O6 C3 C2 112.30(10) yes
C4 C3 C2 107.60(10) yes
O6 C3 H3 113.0(10) ?
C4 C3 H3 108.0(10) ?
C2 C3 H3 109.0(10) ?
C3 O6 H6 111.0(10) ?
O3 C4 O4 124.80(10) yes
O3 C4 C3 123.30(10) yes
O4 C4 C3 112.00(10) yes
C4 O4 H4 110.0(10) ?

loop_
_geom_bond_atom_site_label_1
_geom_bond_atom_site_label_2
_geom_bond_site_symmetry_2
_geom_bond_distance
_geom_bond_publ_flag
C1 O1 . 1.3120(10) yes
C1 O2 . 1.2160(10) yes
C1 C2 . 1.5220(10) yes
O1 H1 . 0.88(2) ?
C2 C3 . 1.5460(10) yes
C2 H2 . 0.930(10) ?
C2 O5 . 1.4090(10) yes
O5 H5 . 0.88(2) ?
C3 C4 . 1.5200(10) yes
C3 H3 . 0.930(10) ?
C3 O6 . 1.4020(10) yes
O6 H6 . 0.88(2) ?
C4 O3 . 1.2190(10) yes
C4 O4 . 1.3080(10) yes
O4 H4 . 0.88(2) ?

loop_
_geom_hbond_atom_site_label_D
_geom_hbond_atom_site_label_H
_geom_hbond_atom_site_label_A
_geom_hbond_site_symmetry_A
_geom_hbond_distance_DH
_geom_hbond_distance_HA
_geom_hbond_distance_DA
_geom_hbond_angle_DHA
_geom_hbond_publ_flag
O4 H4 O3 2_654 0.88(2) 1.78(2) 2.6600(10) 173(2) yes
O1 H1 O2 2_766 0.88(2) 1.80(2) 2.6750(10) 175(2) yes
O6 H6 O5 1_556 0.88(2) 1.96(2) 2.8410(10) 177(2) yes
O5 H5 O3 2_755 0.88(2) 2.09(2) 2.9620(10) 170(2) yes
O5 H5 O6 2_755 0.88(2) 2.48(2) 2.9750(10) 116.0(10) yes

loop_
_geom_torsion_atom_site_label_1
_geom_torsion_atom_site_label_2
_geom_torsion_atom_site_label_3
_geom_torsion_atom_site_label_4
_geom_torsion
O2 C1 C2 O5 -10.80(10)
O1 C1 C2 O5 170.30(10)
O2 C1 C2 C3 114.20(10)
O1 C1 C2 C3 -64.80(10)
O5 C2 C3 O6 65.20(10)
C1 C2 C3 O6 -59.70(10)
O5 C2 C3 C4 -52.70(10)
C1 C2 C3 C4 -177.60(10)
O6 C3 C4 O3 -4.10(10)
C2 C3 C4 O3 117.00(10)
O6 C3 C4 O4 176.80(10)
C2 C3 C4 O4 -62.10(10)

loop_
_cod_related_entry_id
_cod_related_entry_database
_cod_related_entry_code
1 ChemSpider 852
